data_4121856
loop_
_publ_author_name
'Robinson, Jerome R.'
'Fan, Xinyuan'
'Yadav, Jagjit'
'Carroll, Patrick J.'
'Wooten, Alfred J.'
'Peric\`as, Miquel A'
'Schelter, Eric J.'
'Walsh, Patrick J.'

_publ_section_title
;
 Air- and Water-Tolerant Rare Earth Guanidinium BINOLate Complexes as
 Practical Precatalysts in Multifunctional Asymmetric Catalysis.
;
_journal_issue 22
_journal_name_full 'Journal of the American Chemical Society'
_journal_page_first 8034
_journal_paper_doi 10.1021/ja502568g
_journal_volume 136
_journal_year 2014
_chemical_formula_sum 'C75 H78 La N9 O6'
_chemical_formula_weight 1340.37
_space_group_IT_number 197
_symmetry_cell_setting cubic
_symmetry_Int_Tables_number 197
_symmetry_space_group_name_Hall 'I 2 2 3'
_symmetry_space_group_name_H-M 'I 2 3'
_atom_sites_solution_hydrogens geom
_atom_sites_solution_primary direct
_audit_creation_method SHELXL-97
_cell_angle_alpha 90.00
_cell_angle_beta 90.00
_cell_angle_gamma 90.00
_cell_formula_units_Z 8
_cell_length_a 26.7977(13)
_cell_length_b 26.7977(13)
_cell_length_c 26.7977(13)
_cell_measurement_temperature 143(1)
_cell_volume 19243.9(16)
_computing_data_collection 'Bruker APEX2'
_computing_data_reduction 'Bruker SAINT'
_computing_structure_refinement 'SHELXL-97 (Sheldrick, 2008)'
_computing_structure_solution 'SHELXS-97 (Sheldrick, 2008)'
_diffrn_ambient_temperature 143(1)
_diffrn_measured_fraction_theta_full 0.999
_diffrn_measured_fraction_theta_max 0.999
_diffrn_measurement_device 'CCD Area Detector'
_diffrn_measurement_device_type 'Bruker APEXII'
_diffrn_measurement_method 'phi and omega scans'
_diffrn_radiation_monochromator graphite
_diffrn_radiation_source 'sealed tube'
_diffrn_radiation_type MoK\a
_diffrn_radiation_wavelength 0.71073
_diffrn_reflns_av_R_equivalents 0.0353
_diffrn_reflns_av_sigmaI/netI 0.0161
_diffrn_reflns_limit_h_max 34
_diffrn_reflns_limit_h_min -34
_diffrn_reflns_limit_k_max 34
_diffrn_reflns_limit_k_min -34
_diffrn_reflns_limit_l_max 34
_diffrn_reflns_limit_l_min -34
_diffrn_reflns_number 161146
_diffrn_reflns_theta_full 27.52
_diffrn_reflns_theta_max 27.52
_diffrn_reflns_theta_min 1.52
_exptl_absorpt_coefficient_mu 0.486
_exptl_absorpt_correction_T_max 0.7456
_exptl_absorpt_correction_T_min 0.6999
_exptl_absorpt_correction_type multi-scan
_exptl_absorpt_process_details '(SADABS; Sheldrick, 2007)'
_exptl_crystal_density_diffrn 0.925
_exptl_crystal_density_method 'not measured'
_exptl_crystal_F_000 5568
_exptl_crystal_size_max 0.38
_exptl_crystal_size_mid 0.26
_exptl_crystal_size_min 0.08
_refine_diff_density_max 0.494
_refine_diff_density_min -0.245
_refine_diff_density_rms 0.038
_refine_ls_abs_structure_details 'Flack H D (1983), Acta Cryst. A39, 876-881'
_refine_ls_abs_structure_Flack -0.002(9)
_refine_ls_extinction_method none
_refine_ls_goodness_of_fit_ref 1.038
_refine_ls_hydrogen_treatment constr
_refine_ls_matrix_type full
_refine_ls_number_parameters 279
_refine_ls_number_reflns 7411
_refine_ls_number_restraints 0
_refine_ls_restrained_S_all 1.038
_refine_ls_R_factor_all 0.0294
_refine_ls_R_factor_gt 0.0270
_refine_ls_shift/su_max 0.009
_refine_ls_shift/su_mean 0.000
_refine_ls_structure_factor_coef Fsqd
_refine_ls_weighting_details 'calc w=1/[\s^2^(Fo^2^)+(0.0427P)^2^+7.3064P] where P=(Fo^2^+2Fc^2^)/3'
_refine_ls_weighting_scheme calc
_refine_ls_wR_factor_gt 0.0720
_refine_ls_wR_factor_ref 0.0730
_reflns_number_gt 6931
_reflns_number_total 7411
_reflns_threshold_expression >2sigma(I)
_cod_data_source_file ja502568g_si_002.cif
_cod_data_source_block shelxl
_cod_depositor_comments
;
The following automatic conversions were performed:
'_atom_site_symetry_multiplicity' tag replaced with
'_atom_site_symmetry_multiplicity'.

Automatic conversion script
Id: cif_correct_tags 1440 2010-10-19 06:21:57Z saulius 

 Adding full bibliography for 4121856--4121859.cif.
;
_cod_original_sg_symbol_H-M 'I 23     '
_cod_database_code 4121856

loop_
_symmetry_equiv_pos_as_xyz
'x, y, z'
'y, z, x'
'z, x, y'
'x, -y, -z'
'y, -z, -x'
'z, -x, -y'
'-y, z, -x'
'-z, x, -y'
'-z, -x, y'
'-x, -y, z'
'-y, -z, x'
'-x, y, -z'
'x+1/2, y+1/2, z+1/2'
'y+1/2, z+1/2, x+1/2'
'z+1/2, x+1/2, y+1/2'
'x+1/2, -y+1/2, -z+1/2'
'y+1/2, -z+1/2, -x+1/2'
'z+1/2, -x+1/2, -y+1/2'
'-y+1/2, z+1/2, -x+1/2'
'-z+1/2, x+1/2, -y+1/2'
'-z+1/2, -x+1/2, y+1/2'
'-x+1/2, -y+1/2, z+1/2'
'-y+1/2, -z+1/2, x+1/2'
'-x+1/2, y+1/2, -z+1/2'

loop_
_atom_site_label
_atom_site_type_symbol
_atom_site_fract_x
_atom_site_fract_y
_atom_site_fract_z
_atom_site_U_iso_or_equiv
_atom_site_adp_type
_atom_site_occupancy
_atom_site_symmetry_multiplicity
_atom_site_calc_flag
_atom_site_refinement_flags
La1 La 0.208054(4) 0.208054(4) 0.208054(4) 0.03854(6) Uani 1 3 d S
O1 O 0.29703(5) 0.19808(5) 0.21845(5) 0.0400(3) Uani 1 1 d .
O2 O 0.23564(5) 0.17806(6) 0.12832(5) 0.0429(3) Uani 1 1 d .
C1 C 0.32652(7) 0.22026(7) 0.18579(8) 0.0386(4) Uani 1 1 d .
C2 C 0.34545(8) 0.26883(8) 0.19728(9) 0.0466(5) Uani 1 1 d .
H2 H 0.3382 0.2831 0.2281 0.062 Uiso 1 1 calc R
C3 C 0.37387(8) 0.29460(8) 0.16409(9) 0.0508(5) Uani 1 1 d .
H3 H 0.3860 0.3259 0.1727 0.068 Uiso 1 1 calc R
C4 C 0.38537(7) 0.27446(8) 0.11643(9) 0.0453(5) Uani 1 1 d .
C5 C 0.41458(8) 0.30061(9) 0.08097(10) 0.0545(6) Uani 1 1 d .
H5 H 0.4253 0.3328 0.0882 0.073 Uiso 1 1 calc R
C6 C 0.42726(8) 0.27958(11) 0.03653(10) 0.0621(7) Uani 1 1 d .
H6 H 0.4474 0.2970 0.0143 0.083 Uiso 1 1 calc R
C7 C 0.41047(9) 0.23283(11) 0.02448(10) 0.0600(7) Uani 1 1 d .
H7 H 0.4187 0.2190 -0.0063 0.080 Uiso 1 1 calc R
C8 C 0.38151(7) 0.20600(10) 0.05752(7) 0.0458(4) Uani 1 1 d .
H8 H 0.3702 0.1744 0.0485 0.061 Uiso 1 1 calc R
C9 C 0.36861(7) 0.22585(8) 0.10521(8) 0.0415(4) Uani 1 1 d .
C10 C 0.33880(7) 0.19855(7) 0.14009(7) 0.0364(4) Uani 1 1 d .
C11 C 0.31943(8) 0.14795(7) 0.12822(7) 0.0383(4) Uani 1 1 d .
C12 C 0.35232(8) 0.10595(8) 0.12354(7) 0.0409(4) Uani 1 1 d .
C13 C 0.40487(8) 0.11004(8) 0.12752(7) 0.0431(4) Uani 1 1 d .
H13 H 0.4185 0.1412 0.1345 0.057 Uiso 1 1 calc R
C14 C 0.43648(10) 0.07043(10) 0.12155(9) 0.0551(6) Uani 1 1 d .
H14 H 0.4708 0.0749 0.1243 0.073 Uiso 1 1 calc R
C15 C 0.41659(11) 0.02244(9) 0.11111(9) 0.0580(6) Uani 1 1 d .
H15 H 0.4376 -0.0046 0.1057 0.077 Uiso 1 1 calc R
C16 C 0.36594(12) 0.01682(9) 0.10923(10) 0.0650(7) Uani 1 1 d .
H16 H 0.3528 -0.0149 0.1040 0.086 Uiso 1 1 calc R
C17 C 0.33303(10) 0.05717(8) 0.11490(9) 0.0514(5) Uani 1 1 d .
C18 C 0.28056(11) 0.05155(9) 0.11099(10) 0.0598(7) Uani 1 1 d .
H18 H 0.2671 0.0200 0.1055 0.080 Uiso 1 1 calc R
C19 C 0.24960(10) 0.09165(9) 0.11521(10) 0.0550(6) Uani 1 1 d .
H19 H 0.2153 0.0868 0.1126 0.073 Uiso 1 1 calc R
C20 C 0.26819(8) 0.14093(7) 0.12350(8) 0.0388(4) Uani 1 1 d .
N1 N 0.27845(6) 0.09963(6) 0.24565(7) 0.0424(4) Uani 1 1 d .
H1A H 0.2925 0.1284 0.2428 0.056 Uiso 1 1 calc R
H1B H 0.2470 0.0965 0.2402 0.056 Uiso 1 1 calc R
N2 N 0.35357(7) 0.06479(7) 0.26691(7) 0.0476(4) Uani 1 1 d .
N3 N 0.28250(8) 0.01580(6) 0.26274(7) 0.0528(5) Uani 1 1 d .
C21 C 0.30494(8) 0.06076(8) 0.25832(7) 0.0421(4) Uani 1 1 d .
C22 C 0.37588(9) 0.11461(9) 0.27201(10) 0.0537(5) Uani 1 1 d .
H22A H 0.3772 0.1304 0.2399 0.081 Uiso 1 1 calc R
H22B H 0.4090 0.1116 0.2852 0.081 Uiso 1 1 calc R
H22C H 0.3560 0.1344 0.2943 0.081 Uiso 1 1 calc R
C23 C 0.38902(10) 0.02669(10) 0.25210(10) 0.0613(7) Uani 1 1 d .
H23A H 0.4143 0.0235 0.2772 0.092 Uiso 1 1 calc R
H23B H 0.4042 0.0359 0.2210 0.092 Uiso 1 1 calc R
H23C H 0.3720 -0.0046 0.2483 0.092 Uiso 1 1 calc R
C24 C 0.29902(12) -0.02040(8) 0.30055(10) 0.0668(7) Uani 1 1 d .
H24A H 0.3336 -0.0147 0.3082 0.100 Uiso 1 1 calc R
H24B H 0.2949 -0.0536 0.2879 0.100 Uiso 1 1 calc R
H24C H 0.2794 -0.0164 0.3303 0.100 Uiso 1 1 calc R
C25 C 0.23278(11) 0.00810(10) 0.24429(12) 0.0694(7) Uani 1 1 d .
H25A H 0.2091 0.0183 0.2692 0.104 Uiso 1 1 calc R
H25B H 0.2281 -0.0266 0.2368 0.104 Uiso 1 1 calc R
H25C H 0.2279 0.0275 0.2146 0.104 Uiso 1 1 calc R

loop_
_atom_site_aniso_label
_atom_site_aniso_U_11
_atom_site_aniso_U_22
_atom_site_aniso_U_33
_atom_site_aniso_U_23
_atom_site_aniso_U_13
_atom_site_aniso_U_12
La1 0.03854(6) 0.03854(6) 0.03854(6) 0.00630(5) 0.00630(5) 0.00630(5)
O1 0.0421(7) 0.0410(7) 0.0368(6) -0.0019(5) 0.0018(5) 0.0048(6)
O2 0.0380(7) 0.0455(8) 0.0451(8) 0.0002(6) 0.0001(6) 0.0000(6)
C1 0.0333(9) 0.0357(10) 0.0468(10) 0.0017(8) -0.0018(8) 0.0028(7)
C2 0.0440(10) 0.0402(10) 0.0557(13) -0.0068(9) -0.0050(9) 0.0023(8)
C3 0.0413(10) 0.0333(9) 0.0778(15) 0.0033(11) -0.0089(10) -0.0030(9)
C4 0.0340(9) 0.0416(10) 0.0601(13) 0.0138(9) -0.0056(9) 0.0019(8)
C5 0.0398(10) 0.0492(13) 0.0745(16) 0.0243(11) -0.0085(10) -0.0037(9)
C6 0.0397(11) 0.0819(19) 0.0648(15) 0.0431(14) -0.0002(10) -0.0053(11)
C7 0.0477(13) 0.0822(18) 0.0502(13) 0.0258(12) 0.0013(10) 0.0027(12)
C8 0.0424(10) 0.0570(12) 0.0382(9) 0.0143(10) -0.0036(8) 0.0005(10)
C9 0.0330(9) 0.0456(10) 0.0460(11) 0.0113(8) -0.0059(8) 0.0021(8)
C10 0.0323(8) 0.0381(10) 0.0387(9) 0.0036(7) -0.0017(7) 0.0011(7)
C11 0.0435(10) 0.0370(10) 0.0343(9) 0.0006(8) 0.0035(8) 0.0022(8)
C12 0.0495(11) 0.0377(10) 0.0354(9) -0.0010(8) 0.0070(8) 0.0041(8)
C13 0.0472(11) 0.0461(11) 0.0361(10) 0.0012(8) -0.0052(8) 0.0068(9)
C14 0.0560(13) 0.0671(15) 0.0421(11) 0.0086(10) 0.0027(10) 0.0161(11)
C15 0.0770(17) 0.0489(13) 0.0481(12) -0.0005(10) 0.0099(12) 0.0188(12)
C16 0.094(2) 0.0443(12) 0.0564(14) -0.0032(10) 0.0176(14) 0.0091(13)
C17 0.0681(15) 0.0381(11) 0.0480(12) -0.0054(9) 0.0084(11) 0.0016(10)
C18 0.0756(18) 0.0354(11) 0.0684(15) -0.0139(10) 0.0030(13) -0.0057(11)
C19 0.0526(13) 0.0473(12) 0.0650(15) -0.0102(11) 0.0008(11) -0.0098(10)
C20 0.0430(10) 0.0371(9) 0.0362(9) -0.0029(8) 0.0029(8) 0.0003(8)
N1 0.0405(9) 0.0351(8) 0.0517(10) 0.0053(7) 0.0028(7) 0.0021(7)
N2 0.0476(10) 0.0491(10) 0.0461(10) -0.0012(8) 0.0045(8) 0.0156(8)
N3 0.0688(13) 0.0354(8) 0.0541(11) 0.0059(7) 0.0077(9) 0.0044(8)
C21 0.0533(12) 0.0417(10) 0.0313(9) 0.0006(8) 0.0074(8) 0.0066(8)
C22 0.0478(12) 0.0524(13) 0.0609(13) -0.0085(10) -0.0022(10) 0.0092(10)
C23 0.0570(14) 0.0672(16) 0.0598(14) -0.0065(12) 0.0069(11) 0.0270(12)
C24 0.100(2) 0.0379(10) 0.0625(15) 0.0070(10) 0.0216(15) 0.0158(12)
C25 0.0764(18) 0.0474(13) 0.0843(19) 0.0025(13) 0.0045(15) -0.0112(13)

loop_
_atom_type_symbol
_atom_type_description
_atom_type_scat_dispersion_real
_atom_type_scat_dispersion_imag
_atom_type_scat_source
C C 0.0033 0.0016 'International Tables Vol C Tables 4.2.6.8 and 6.1.1.4'
H H 0.0000 0.0000 'International Tables Vol C Tables 4.2.6.8 and 6.1.1.4'
N N 0.0061 0.0033 'International Tables Vol C Tables 4.2.6.8 and 6.1.1.4'
O O 0.0106 0.0060 'International Tables Vol C Tables 4.2.6.8 and 6.1.1.4'
La La -0.2871 2.4523 'International Tables Vol C Tables 4.2.6.8 and 6.1.1.4'
Cl Cl 0.1484 0.1585 'International Tables Vol C Tables 4.2.6.8 and 6.1.1.4'

loop_
_geom_angle_atom_site_label_1
_geom_angle_atom_site_label_2
_geom_angle_atom_site_label_3
_geom_angle
_geom_angle_site_symmetry_1
_geom_angle_site_symmetry_3
O2 La1 O2 94.54(5) 3 2
O2 La1 O2 94.54(5) 3 .
O2 La1 O2 94.54(5) 2 .
O2 La1 O1 162.12(5) 3 .
O2 La1 O1 101.34(5) 2 .
O2 La1 O1 76.20(4) . .
O2 La1 O1 101.34(5) 3 2
O2 La1 O1 76.21(4) 2 2
O2 La1 O1 162.12(5) . 2
O1 La1 O1 90.47(4) . 2
O2 La1 O1 76.20(4) 3 3
O2 La1 O1 162.12(4) 2 3
O2 La1 O1 101.34(5) . 3
O1 La1 O1 90.47(4) . 3
O1 La1 O1 90.47(4) 2 3
C1 O1 La1 117.69(12) . .
C20 O2 La1 122.63(12) . .
O1 C1 C10 122.36(17) . .
O1 C1 C2 118.62(18) . .
C10 C1 C2 118.99(19) . .
C3 C2 C1 121.3(2) . .
C2 C3 C4 121.1(2) . .
C9 C4 C5 119.3(2) . .
C9 C4 C3 118.28(19) . .
C5 C4 C3 122.3(2) . .
C6 C5 C4 121.3(2) . .
C5 C6 C7 120.2(2) . .
C6 C7 C8 120.7(3) . .
C7 C8 C9 121.1(2) . .
C4 C9 C8 117.3(2) . .
C4 C9 C10 120.7(2) . .
C8 C9 C10 122.0(2) . .
C1 C10 C9 119.47(18) . .
C1 C10 C11 119.07(17) . .
C9 C10 C11 121.44(18) . .
C20 C11 C12 119.46(19) . .
C20 C11 C10 119.18(18) . .
C12 C11 C10 121.31(18) . .
C13 C12 C17 116.35(19) . .
C13 C12 C11 122.91(19) . .
C17 C12 C11 120.7(2) . .
C14 C13 C12 123.2(2) . .
C13 C14 C15 119.6(2) . .
C16 C15 C14 118.7(2) . .
C15 C16 C17 122.4(3) . .
C16 C17 C18 122.2(2) . .
C16 C17 C12 119.8(2) . .
C18 C17 C12 118.0(2) . .
C19 C18 C17 120.9(2) . .
C18 C19 C20 122.0(2) . .
O2 C20 C11 122.50(19) . .
O2 C20 C19 118.55(19) . .
C11 C20 C19 118.9(2) . .
C21 N2 C23 122.6(2) . .
C21 N2 C22 119.31(18) . .
C23 N2 C22 113.5(2) . .
C21 N3 C25 120.7(2) . .
C21 N3 C24 121.0(2) . .
C25 N3 C24 114.9(2) . .
N1 C21 N2 120.9(2) . .
N1 C21 N3 119.5(2) . .
N2 C21 N3 119.60(19) . .

loop_
_geom_bond_atom_site_label_1
_geom_bond_atom_site_label_2
_geom_bond_distance
_geom_bond_site_symmetry_2
La1 O2 2.3996(15) 3
La1 O2 2.3996(15) 2
La1 O2 2.3996(15) .
La1 O1 2.4154(14) .
La1 O1 2.4154(14) 2
La1 O1 2.4154(14) 3
O1 C1 1.320(2) .
O2 C20 1.330(2) .
C1 C10 1.395(3) .
C1 C2 1.430(3) .
C2 C3 1.359(3) .
C3 C4 1.420(3) .
C4 C9 1.410(3) .
C4 C5 1.417(3) .
C5 C6 1.361(4) .
C6 C7 1.370(4) .
C7 C8 1.379(3) .
C8 C9 1.427(3) .
C9 C10 1.431(3) .
C10 C11 1.486(3) .
C11 C20 1.392(3) .
C11 C12 1.435(3) .
C12 C13 1.417(3) .
C12 C17 1.425(3) .
C13 C14 1.367(3) .
C14 C15 1.420(4) .
C15 C16 1.367(4) .
C16 C17 1.403(3) .
C17 C18 1.418(4) .
C18 C19 1.362(4) .
C19 C20 1.429(3) .
N1 C21 1.306(3) .
N2 C21 1.328(3) .
N2 C23 1.450(3) .
N2 C22 1.469(3) .
N3 C21 1.352(3) .
N3 C25 1.436(4) .
N3 C24 1.471(3) .

loop_
_geom_hbond_atom_site_label_D
_geom_hbond_atom_site_label_H
_geom_hbond_atom_site_label_A
_geom_hbond_distance_DH
_geom_hbond_distance_HA
_geom_hbond_distance_DA
_geom_hbond_angle_DHA
_geom_hbond_site_symmetry_A
N1 H1A O1 0.86 1.98 2.782(2) 154.2 .
N1 H1B O2 0.86 2.04 2.811(2) 149.1 2

loop_
_platon_squeeze_void_nr
_platon_squeeze_void_average_x
_platon_squeeze_void_average_y
_platon_squeeze_void_average_z
_platon_squeeze_void_volume
_platon_squeeze_void_count_electrons
_platon_squeeze_void_content
1 -0.001 -0.003 -0.002 3785 934 ' '
2 0.502 -0.029 0.476 3785 934 ' '
